data_2213465
loop_
_publ_author_name
'Rauf, M. Khawar'
'Badshah, Amin'
'Bolte, Michael'

_publ_section_title
;
 1-(2,6-Dichlorobenzoyl)-3-(2-methoxyphenyl)thiourea
;
_journal_coeditor_code LH2369
_journal_issue 5
_journal_name_full 'Acta Crystallographica Section E'
_journal_page_first o2665
_journal_page_last o2666
_journal_paper_doi 10.1107/S1600536807019381
_journal_volume 63
_journal_year 2007
_chemical_formula_iupac 'C15 H12 Cl2 N2 O2 S'
_chemical_formula_moiety 'C15 H12 Cl2 N2 O2 S'
_chemical_formula_sum 'C15 H12 Cl2 N2 O2 S'
_chemical_formula_weight 355.23
_chemical_name_common 1-(2,6-Dichlorobenzoyl)-3-(2-methoxyphenyl)thiourea
_chemical_name_systematic
;
1-(2,6-Dichlorobenzoyl)-3-(2-methoxyphenyl)thiourea
;
_space_group_IT_number 2
_symmetry_cell_setting triclinic
_symmetry_space_group_name_Hall '-P 1'
_symmetry_space_group_name_H-M 'P -1'
_atom_sites_solution_hydrogens geom
_atom_sites_solution_primary direct
_atom_sites_solution_secondary difmap
_audit_creation_method SHELXL-97
_cell_angle_alpha 70.055(9)
_cell_angle_beta 82.438(11)
_cell_angle_gamma 74.299(10)
_cell_formula_units_Z 2
_cell_length_a 7.3748(9)
_cell_length_b 10.1854(13)
_cell_length_c 11.8404(14)
_cell_measurement_reflns_used 5401
_cell_measurement_temperature 173(2)
_cell_measurement_theta_max 25.6
_cell_measurement_theta_min 3.7
_cell_volume 804.10(18)
_computing_cell_refinement X-AREA
_computing_data_collection 'X-AREA (Stoe & Cie, 2001)'
_computing_data_reduction X-AREA
_computing_molecular_graphics 'SHELXTL-Plus (Sheldrick, 1991)'
_computing_publication_material SHELXTL-Plus
_computing_structure_refinement 'SHELXL97 (Sheldrick, 1997)'
_computing_structure_solution 'SHELXS97 (Sheldrick, 1997)'
_diffrn_ambient_temperature 173(2)
_diffrn_measured_fraction_theta_full 0.996
_diffrn_measured_fraction_theta_max 0.995
_diffrn_measurement_device_type 'Stoe IPDSII two-circle'
_diffrn_measurement_method \w
_diffrn_radiation_monochromator graphite
_diffrn_radiation_source 'fine-focus sealed tube'
_diffrn_radiation_type MoK\a
_diffrn_radiation_wavelength 0.71073
_diffrn_reflns_av_R_equivalents 0.0454
_diffrn_reflns_av_sigmaI/netI 0.0354
_diffrn_reflns_limit_h_max 8
_diffrn_reflns_limit_h_min -8
_diffrn_reflns_limit_k_max 12
_diffrn_reflns_limit_k_min -12
_diffrn_reflns_limit_l_max 14
_diffrn_reflns_limit_l_min -14
_diffrn_reflns_number 7431
_diffrn_reflns_theta_full 25.00
_diffrn_reflns_theta_max 25.56
_diffrn_reflns_theta_min 3.62
_diffrn_standards_number 0
_exptl_absorpt_coefficient_mu 0.540
_exptl_absorpt_correction_T_max 0.7853
_exptl_absorpt_correction_T_min 0.7777
_exptl_absorpt_correction_type multi-scan
_exptl_absorpt_process_details '(MULABS; Spek, 2003; Blessing, 1995)'
_exptl_crystal_colour colourless
_exptl_crystal_density_diffrn 1.467
_exptl_crystal_density_method 'not measured'
_exptl_crystal_description block
_exptl_crystal_F_000 364
_exptl_crystal_size_max 0.49
_exptl_crystal_size_mid 0.47
_exptl_crystal_size_min 0.47
_refine_diff_density_max 0.296
_refine_diff_density_min -0.310
_refine_ls_extinction_coef 0.046(4)
_refine_ls_extinction_expression Fc^*^=kFc[1+0.001xFc^2^\l^3^/sin(2\q)]^-1/4^
_refine_ls_extinction_method SHELXL97
_refine_ls_goodness_of_fit_ref 1.053
_refine_ls_hydrogen_treatment mixed
_refine_ls_matrix_type full
_refine_ls_number_parameters 209
_refine_ls_number_reflns 2988
_refine_ls_number_restraints 0
_refine_ls_restrained_S_all 1.053
_refine_ls_R_factor_all 0.0361
_refine_ls_R_factor_gt 0.0330
_refine_ls_shift/su_max 0.001
_refine_ls_shift/su_mean 0.000
_refine_ls_structure_factor_coef Fsqd
_refine_ls_weighting_details 'calc w=1/[\s^2^(Fo^2^)+(0.0470P)^2^+0.2859P] where P=(Fo^2^+2Fc^2^)/3'
_refine_ls_weighting_scheme calc
_refine_ls_wR_factor_gt 0.0857
_refine_ls_wR_factor_ref 0.0876
_reflns_number_gt 2762
_reflns_number_total 2988
_reflns_threshold_expression I>2\s(I)
_cod_data_source_file lh2369.cif
_cod_data_source_block I
_cod_depositor_comments
;
The following automatic conversions were performed:
'_symmetry_cell_setting' value 'Triclinic' changed to 'triclinic'
according to '/home/saulius/struct/CIF-dictionaries/cif_core.dic'
dictionary named 'cif_core.dic' version 2.4.1 from 2010-06-29.

Automatic conversion script
Id: cif_fix_enum 1527 2010-12-29 10:47:43Z saulius 

The following automatic conversions were performed:

'_symmetry_cell_setting' value 'Triclinic' changed to 'triclinic'
according to /home/saulius/struct/CIF-dictionaries/cif_core.dic
dictionary named 'cif_core.dic' version 2.4.1 from 2010-06-29.

Automatic conversion script
Id: cif_fix_values 1715 2011-07-08 13:25:40Z adriana 
;
_cod_original_cell_volume 804.10(17)
_cod_database_code 2213465
_cod_database_fobs_code 2213465

loop_
_symmetry_equiv_pos_as_xyz
'x, y, z'
'-x, -y, -z'

loop_
_atom_site_type_symbol
_atom_site_label
_atom_site_fract_x
_atom_site_fract_y
_atom_site_fract_z
_atom_site_U_iso_or_equiv
_atom_site_adp_type
_atom_site_calc_flag
_atom_site_refinement_flags
_atom_site_occupancy
S S1 1.06353(6) 0.36389(4) 0.18600(4) 0.02638(14) Uani d . 1
O O1 0.54202(17) 0.72852(14) 0.19248(11) 0.0314(3) Uani d . 1
Cl Cl1 0.83368(6) 0.93204(5) -0.04832(4) 0.03324(15) Uani d . 1
Cl Cl2 0.29679(6) 0.63344(5) 0.03232(4) 0.03044(14) Uani d . 1
N N1 0.7884(2) 0.49603(16) 0.31437(12) 0.0250(3) Uani d . 1
H H1 0.697(3) 0.575(3) 0.306(2) 0.035(6) Uiso d . 1
N N2 0.78676(19) 0.59430(14) 0.10762(12) 0.0213(3) Uani d . 1
H H2 0.839(3) 0.588(2) 0.041(2) 0.032(5) Uiso d . 1
C C1 0.8722(2) 0.48715(17) 0.20879(14) 0.0206(3) Uani d . 1
C C2 0.6275(2) 0.70360(17) 0.10366(14) 0.0210(3) Uani d . 1
C C11 0.8357(2) 0.4071(2) 0.43347(14) 0.0275(4) Uani d . 1
C C12 0.7695(3) 0.4755(2) 0.52180(15) 0.0328(4) Uani d . 1
C C13 0.8068(3) 0.3994(3) 0.64194(16) 0.0429(5) Uani d . 1
H H13 0.7655 0.4453 0.7016 0.051 Uiso calc R 1
C C14 0.9045(3) 0.2561(3) 0.67399(18) 0.0509(6) Uani d . 1
H H14 0.9319 0.2048 0.7559 0.061 Uiso calc R 1
C C15 0.9629(3) 0.1865(3) 0.58903(19) 0.0478(6) Uani d . 1
H H15 1.0260 0.0873 0.6131 0.057 Uiso calc R 1
C C16 0.9291(3) 0.2622(2) 0.46728(17) 0.0358(4) Uani d . 1
H H16 0.9697 0.2149 0.4085 0.043 Uiso calc R 1
O O17 0.66945(19) 0.61556(16) 0.47929(11) 0.0382(3) Uani d . 1
C C17 0.5923(3) 0.6902(3) 0.56413(19) 0.0442(5) Uani d . 1
H H17A 0.5174 0.6339 0.6270 0.066 Uiso calc R 1
H H17B 0.5117 0.7844 0.5229 0.066 Uiso calc R 1
H H17C 0.6951 0.7035 0.6006 0.066 Uiso calc R 1
C C21 0.5613(2) 0.78917(16) -0.02152(14) 0.0211(3) Uani d . 1
C C22 0.6457(2) 0.89614(17) -0.09868(15) 0.0235(3) Uani d . 1
C C23 0.5835(3) 0.97536(18) -0.21395(16) 0.0304(4) Uani d . 1
H H23 0.6431 1.0474 -0.2655 0.037 Uiso calc R 1
C C24 0.4328(3) 0.9465(2) -0.25165(16) 0.0349(4) Uani d . 1
H H24 0.3892 0.9997 -0.3302 0.042 Uiso calc R 1
C C25 0.3434(3) 0.8414(2) -0.17707(16) 0.0315(4) Uani d . 1
H H25 0.2401 0.8228 -0.2041 0.038 Uiso calc R 1
C C26 0.4086(2) 0.76435(17) -0.06253(15) 0.0241(3) Uani d . 1

loop_
_atom_site_aniso_label
_atom_site_aniso_U_11
_atom_site_aniso_U_22
_atom_site_aniso_U_33
_atom_site_aniso_U_12
_atom_site_aniso_U_13
_atom_site_aniso_U_23
S1 0.0279(2) 0.0265(2) 0.0195(2) 0.00321(17) -0.00540(16) -0.00678(17)
O1 0.0333(7) 0.0333(7) 0.0228(6) 0.0021(5) 0.0015(5) -0.0120(5)
Cl1 0.0321(2) 0.0285(2) 0.0408(3) -0.01124(17) -0.00337(18) -0.00953(19)
Cl2 0.0307(2) 0.0350(3) 0.0280(2) -0.01403(18) 0.00041(17) -0.00887(18)
N1 0.0266(7) 0.0297(8) 0.0158(7) -0.0053(6) -0.0015(5) -0.0047(6)
N2 0.0246(7) 0.0229(7) 0.0141(6) -0.0010(5) -0.0012(5) -0.0066(5)
C1 0.0240(8) 0.0221(8) 0.0171(7) -0.0065(6) -0.0038(6) -0.0063(6)
C2 0.0225(8) 0.0206(8) 0.0211(8) -0.0050(6) -0.0009(6) -0.0085(6)
C11 0.0253(8) 0.0397(10) 0.0165(8) -0.0163(7) -0.0014(6) -0.0011(7)
C12 0.0305(9) 0.0554(12) 0.0174(8) -0.0252(9) 0.0022(7) -0.0074(8)
C13 0.0467(11) 0.0691(15) 0.0168(8) -0.0338(11) 0.0011(8) -0.0044(9)
C14 0.0531(13) 0.0748(16) 0.0193(9) -0.0358(12) -0.0065(9) 0.0097(10)
C15 0.0406(11) 0.0503(12) 0.0366(11) -0.0194(9) -0.0089(9) 0.0152(10)
C16 0.0330(10) 0.0406(10) 0.0272(9) -0.0136(8) -0.0025(7) 0.0016(8)
O17 0.0457(8) 0.0513(8) 0.0207(6) -0.0139(6) 0.0036(5) -0.0156(6)
C17 0.0385(11) 0.0728(15) 0.0338(10) -0.0213(10) 0.0097(8) -0.0310(11)
C21 0.0216(8) 0.0194(7) 0.0198(8) 0.0014(6) -0.0002(6) -0.0083(6)
C22 0.0223(8) 0.0187(7) 0.0276(8) -0.0003(6) -0.0003(6) -0.0087(7)
C23 0.0332(9) 0.0223(8) 0.0276(9) -0.0018(7) 0.0026(7) -0.0029(7)
C24 0.0380(10) 0.0347(10) 0.0228(9) -0.0008(8) -0.0075(7) -0.0017(8)
C25 0.0286(9) 0.0370(10) 0.0270(9) -0.0033(7) -0.0072(7) -0.0092(8)
C26 0.0230(8) 0.0245(8) 0.0232(8) -0.0027(6) 0.0004(6) -0.0085(7)

loop_
_atom_type_symbol
_atom_type_description
_atom_type_scat_dispersion_real
_atom_type_scat_dispersion_imag
_atom_type_scat_source
C C 0.0033 0.0016 'International Tables Vol C Tables 4.2.6.8 and 6.1.1.4'
H H 0.0000 0.0000 'International Tables Vol C Tables 4.2.6.8 and 6.1.1.4'
Cl Cl 0.1484 0.1585 'International Tables Vol C Tables 4.2.6.8 and 6.1.1.4'
N N 0.0061 0.0033 'International Tables Vol C Tables 4.2.6.8 and 6.1.1.4'
O O 0.0106 0.0060 'International Tables Vol C Tables 4.2.6.8 and 6.1.1.4'
S S 0.1246 0.1234 'International Tables Vol C Tables 4.2.6.8 and 6.1.1.4'

loop_
_geom_angle_atom_site_label_1
_geom_angle_atom_site_label_2
_geom_angle_atom_site_label_3
_geom_angle
C1 N1 C11 130.07(15)
C1 N1 H1 112.5(14)
C11 N1 H1 117.1(14)
C2 N2 C1 128.23(14)
C2 N2 H2 116.8(15)
C1 N2 H2 115.0(15)
N1 C1 N2 114.76(14)
N1 C1 S1 127.49(13)
N2 C1 S1 117.75(11)
O1 C2 N2 124.04(15)
O1 C2 C21 121.91(14)
N2 C2 C21 114.02(13)
C16 C11 C12 120.03(16)
C16 C11 N1 125.47(16)
C12 C11 N1 114.41(16)
O17 C12 C13 125.12(18)
O17 C12 C11 115.10(15)
C13 C12 C11 119.8(2)
C14 C13 C12 119.5(2)
C14 C13 H13 120.2
C12 C13 H13 120.2
C15 C14 C13 121.16(18)
C15 C14 H14 119.4
C13 C14 H14 119.4
C14 C15 C16 120.0(2)
C14 C15 H15 120.0
C16 C15 H15 120.0
C11 C16 C15 119.4(2)
C11 C16 H16 120.3
C15 C16 H16 120.3
C12 O17 C17 118.24(15)
O17 C17 H17A 109.5
O17 C17 H17B 109.5
H17A C17 H17B 109.5
O17 C17 H17C 109.5
H17A C17 H17C 109.5
H17B C17 H17C 109.5
C22 C21 C26 117.95(14)
C22 C21 C2 122.10(14)
C26 C21 C2 119.94(14)
C23 C22 C21 121.91(15)
C23 C22 Cl1 119.24(13)
C21 C22 Cl1 118.85(12)
C24 C23 C22 118.37(16)
C24 C23 H23 120.8
C22 C23 H23 120.8
C23 C24 C25 121.58(16)
C23 C24 H24 119.2
C25 C24 H24 119.2
C26 C25 C24 118.66(16)
C26 C25 H25 120.7
C24 C25 H25 120.7
C25 C26 C21 121.53(16)
C25 C26 Cl2 119.16(13)
C21 C26 Cl2 119.31(12)

loop_
_geom_bond_atom_site_label_1
_geom_bond_atom_site_label_2
_geom_bond_distance
_geom_bond_publ_flag
S1 C1 1.6771(16) y
O1 C2 1.2200(19) y
Cl1 C22 1.7472(17) ?
Cl2 C26 1.7460(17) ?
N1 C1 1.340(2) y
N1 C11 1.420(2) y
N1 H1 0.88(2) ?
N2 C2 1.376(2) y
N2 C1 1.399(2) y
N2 H2 0.85(2) ?
C2 C21 1.508(2) ?
C11 C16 1.390(3) ?
C11 C12 1.412(3) ?
C12 O17 1.368(3) ?
C12 C13 1.391(3) ?
C13 C14 1.385(4) ?
C13 H13 0.9500 ?
C14 C15 1.381(4) ?
C14 H14 0.9500 ?
C15 C16 1.403(3) ?
C15 H15 0.9500 ?
C16 H16 0.9500 ?
O17 C17 1.431(2) ?
C17 H17A 0.9800 ?
C17 H17B 0.9800 ?
C17 H17C 0.9800 ?
C21 C22 1.395(2) ?
C21 C26 1.396(2) ?
C22 C23 1.392(2) ?
C23 C24 1.385(3) ?
C23 H23 0.9500 ?
C24 C25 1.394(3) ?
C24 H24 0.9500 ?
C25 C26 1.388(2) ?
C25 H25 0.9500 ?

loop_
_geom_hbond_atom_site_label_D
_geom_hbond_atom_site_label_H
_geom_hbond_atom_site_label_A
_geom_hbond_site_symmetry_A
_geom_hbond_distance_DH
_geom_hbond_distance_HA
_geom_hbond_distance_DA
_geom_hbond_angle_DHA
N1 H1 O1 . 0.88(2) 1.89(2) 2.650(2) 143(2)
N2 H2 S1 2_765 0.85(2) 2.60(2) 3.4237(15) 164.8(19)

loop_
_geom_torsion_atom_site_label_1
_geom_torsion_atom_site_label_2
_geom_torsion_atom_site_label_3
_geom_torsion_atom_site_label_4
_geom_torsion
_geom_torsion_publ_flag
C11 N1 C1 N2 -179.96(15) ?
C11 N1 C1 S1 0.2(3) ?
C2 N2 C1 N1 -1.7(2) y
C2 N2 C1 S1 178.23(12) ?
C1 N2 C2 O1 5.2(3) y
C1 N2 C2 C21 -172.87(14) ?
C1 N1 C11 C16 -27.8(3) ?
C1 N1 C11 C12 155.89(16) ?
C16 C11 C12 O17 -176.11(15) ?
N1 C11 C12 O17 0.4(2) ?
C16 C11 C12 C13 3.4(2) ?
N1 C11 C12 C13 179.95(15) ?
O17 C12 C13 C14 177.82(17) ?
C11 C12 C13 C14 -1.6(3) ?
C12 C13 C14 C15 -1.1(3) ?
C13 C14 C15 C16 2.2(3) ?
C12 C11 C16 C15 -2.4(3) ?
N1 C11 C16 C15 -178.52(17) ?
C14 C15 C16 C11 -0.4(3) ?
C13 C12 O17 C17 -1.6(3) ?
C11 C12 O17 C17 177.89(15) ?
O1 C2 C21 C22 102.62(19) ?
N2 C2 C21 C22 -79.28(18) ?
O1 C2 C21 C26 -76.1(2) ?
N2 C2 C21 C26 102.03(17) ?
C26 C21 C22 C23 -1.0(2) ?
C2 C21 C22 C23 -179.68(14) ?
C26 C21 C22 Cl1 178.61(12) ?
C2 C21 C22 Cl1 -0.1(2) ?
C21 C22 C23 C24 0.4(2) ?
Cl1 C22 C23 C24 -179.19(13) ?
C22 C23 C24 C25 0.1(3) ?
C23 C24 C25 C26 -0.1(3) ?
C24 C25 C26 C21 -0.5(3) ?
C24 C25 C26 Cl2 179.44(14) ?
C22 C21 C26 C25 1.0(2) ?
C2 C21 C26 C25 179.79(15) ?
C22 C21 C26 Cl2 -178.95(11) ?
C2 C21 C26 Cl2 -0.2(2) ?

loop_
_cod_related_entry_id
_cod_related_entry_database
_cod_related_entry_code
1 ChemSpider 21124643
